data_7154301
loop_
_publ_author_name
'Zhang, W. L.'
'Yue, S. N.'
'Shen, Y. M.'
'Hu, H. Y.'
'Meng, Q.-H.'
'Wu, H.'
'Liu, Y.'

_publ_section_title
;
 Copper(ii) bromide-catalyzed intramolecular decarboxylative
 functionalization to form a C(sp(3))-O bond for the synthesis of
 furo[3,2-c]coumarins.
;
_journal_issue 12
_journal_name_full 'Organic &amp; biomolecular chemistry'
_journal_page_first 3602
_journal_page_last 3609
_journal_paper_doi 10.1039/c4ob02490g
_journal_volume 13
_journal_year 2015
_chemical_formula_sum 'C27 H17 N O5'
_chemical_formula_weight 435.42
_chemical_name_common '4-(2-(2-Hydroxy-5-methylbenzoyl)-8-methyl-4-oxo-4H-furo[3,2-c]chromen-3-yl)benzonitrile '
_chemical_name_systematic 5c
_space_group_IT_number 61
_symmetry_cell_setting orthorhombic
_symmetry_space_group_name_Hall '-P 2ac 2ab'
_symmetry_space_group_name_H-M 'P b c a'
_atom_sites_solution_hydrogens geom
_atom_sites_solution_primary direct
_atom_sites_solution_secondary difmap
_audit_creation_method SHELXL-97
_audit_update_record
;
2014-10-01 deposited with the CCDC.
2015-01-20 downloaded from the CCDC.
;
_cell_angle_alpha 90.00
_cell_angle_beta 90.00
_cell_angle_gamma 90.00
_cell_formula_units_Z 8
_cell_length_a 17.409(3)
_cell_length_b 11.222(2)
_cell_length_c 21.848(4)
_cell_measurement_temperature 296(2)
_cell_volume 4268.3(13)
_computing_structure_refinement 'SHELXL-97 (Sheldrick, 1997)'
_computing_structure_solution 'SHELXS-97 (Sheldrick, 1990)'
_diffrn_ambient_temperature 296(2)
_diffrn_measured_fraction_theta_full 1.000
_diffrn_measured_fraction_theta_max 1.000
_diffrn_radiation_monochromator graphite
_diffrn_radiation_source 'fine-focus sealed tube'
_diffrn_radiation_type MoK\a
_diffrn_radiation_wavelength 0.71073
_diffrn_reflns_av_R_equivalents 0.0374
_diffrn_reflns_av_sigmaI/netI 0.0171
_diffrn_reflns_limit_h_max 21
_diffrn_reflns_limit_h_min -20
_diffrn_reflns_limit_k_max 13
_diffrn_reflns_limit_k_min -13
_diffrn_reflns_limit_l_max 26
_diffrn_reflns_limit_l_min -26
_diffrn_reflns_number 50267
_diffrn_reflns_theta_full 26.00
_diffrn_reflns_theta_max 26.00
_diffrn_reflns_theta_min 2.34
_exptl_absorpt_coefficient_mu 0.094
_exptl_crystal_colour yellow
_exptl_crystal_density_diffrn 1.355
_exptl_crystal_density_method 'not measured'
_exptl_crystal_description block
_exptl_crystal_F_000 1808
_refine_diff_density_max 0.283
_refine_diff_density_min -0.187
_refine_diff_density_rms 0.042
_refine_ls_extinction_method none
_refine_ls_goodness_of_fit_ref 1.041
_refine_ls_hydrogen_treatment mixed
_refine_ls_matrix_type full
_refine_ls_number_parameters 301
_refine_ls_number_reflns 4191
_refine_ls_number_restraints 0
_refine_ls_restrained_S_all 1.041
_refine_ls_R_factor_all 0.0732
_refine_ls_R_factor_gt 0.0493
_refine_ls_shift/su_max 0.001
_refine_ls_shift/su_mean 0.000
_refine_ls_structure_factor_coef Fsqd
_refine_ls_weighting_details 'calc w=1/[\s^2^(Fo^2^)+(0.0651P)^2^+1.8032P] where P=(Fo^2^+2Fc^2^)/3'
_refine_ls_weighting_scheme calc
_refine_ls_wR_factor_gt 0.1280
_refine_ls_wR_factor_ref 0.1485
_reflns_number_gt 3012
_reflns_number_total 4191
_reflns_threshold_expression >2sigma(I)
_cod_data_source_file c4ob02490g2.cif
_cod_data_source_block a
_cod_depositor_comments
;
The following automatic conversions were performed:

'_symmetry_cell_setting' value 'Orthorhombic' changed to
'orthorhombic' according to
/usr/data/users/saulius/crontab/automatic-downloads/rss-feeds/RSC/lib/dictionaries/cif_core.dic
dictionary named 'cif_core.dic' version 2.4.2 from 2011-04-26.

Automatic conversion script
Id: cif_fix_values 3008 2015-01-20 13:52:24Z robertas 

 Adding full bibliography for 7154300--7154301.cif.
;
_cod_original_cell_volume 4268.2(14)
_cod_original_sg_symbol_H-M 'Pbca '
_cod_database_code 7154301

loop_
_symmetry_equiv_pos_as_xyz
'x, y, z'
'-x+1/2, -y, z+1/2'
'-x, y+1/2, -z+1/2'
'x+1/2, -y+1/2, -z'
'-x, -y, -z'
'x-1/2, y, -z-1/2'
'x, -y-1/2, z-1/2'
'-x-1/2, y-1/2, z'

loop_
_atom_site_label
_atom_site_type_symbol
_atom_site_fract_x
_atom_site_fract_y
_atom_site_fract_z
_atom_site_U_iso_or_equiv
_atom_site_adp_type
_atom_site_occupancy
_atom_site_symmetry_multiplicity
_atom_site_calc_flag
_atom_site_refinement_flags
O3 O 0.80511(7) 0.96260(12) 0.88896(6) 0.0490(3) Uani 1 1 d .
O1 O 0.79486(8) 1.26719(14) 0.78837(7) 0.0624(4) Uani 1 1 d .
C20 C 0.92288(10) 1.03953(18) 0.86638(9) 0.0461(5) Uani 1 1 d .
C7 C 0.86354(11) 1.11310(18) 0.83985(9) 0.0459(5) Uani 1 1 d .
C9 C 0.72170(11) 1.10469(19) 0.83475(9) 0.0505(5) Uani 1 1 d .
C21 C 1.00706(10) 1.05545(18) 0.86043(9) 0.0466(5) Uani 1 1 d .
C14 C 0.78706(12) 0.7689(2) 0.97235(10) 0.0538(5) Uani 1 1 d .
H14 H 0.7616 0.8350 0.9566 0.065 Uiso 1 1 calc R
O5 O 0.98173(9) 0.64828(16) 0.98820(9) 0.0785(5) Uani 1 1 d .
H5 H 1.0011 0.7047 0.9700 0.118 Uiso 1 1 calc R
O2 O 0.92199(9) 1.27416(15) 0.78647(9) 0.0754(5) Uani 1 1 d .
C11 C 0.88434(10) 0.95061(18) 0.89642(9) 0.0488(5) Uani 1 1 d .
O4 O 0.98522(8) 0.84838(18) 0.93833(10) 0.0872(6) Uani 1 1 d .
C8 C 0.79513(11) 1.06170(19) 0.85428(9) 0.0478(5) Uani 1 1 d .
C22 C 1.04284(12) 1.1569(2) 0.88160(10) 0.0588(6) Uani 1 1 d .
H22 H 1.0139 1.2163 0.9002 0.071 Uiso 1 1 calc R
C13 C 0.86693(11) 0.76175(18) 0.96514(9) 0.0494(5) Uani 1 1 d .
C6 C 0.86635(12) 1.21987(19) 0.80384(10) 0.0543(5) Uani 1 1 d .
C5 C 0.72600(12) 1.2106(2) 0.80090(10) 0.0548(5) Uani 1 1 d .
C12 C 0.91423(11) 0.85262(19) 0.93393(10) 0.0546(5) Uani 1 1 d .
C19 C 0.90488(13) 0.66151(19) 0.98955(10) 0.0580(5) Uani 1 1 d .
C27 C 1.05139(12) 0.9688(2) 0.83187(11) 0.0580(6) Uani 1 1 d .
H27 H 1.0279 0.9003 0.8170 0.070 Uiso 1 1 calc R
C4 C 0.65947(13) 1.2622(2) 0.77818(11) 0.0659(6) Uani 1 1 d .
H4 H 0.6616 1.3330 0.7561 0.079 Uiso 1 1 calc R
C10 C 0.65045(11) 1.0520(2) 0.84536(10) 0.0580(6) Uani 1 1 d .
H10 H 0.6478 0.9820 0.8681 0.070 Uiso 1 1 calc R
C2 C 0.58382(12) 1.1016(3) 0.82284(11) 0.0661(7) Uani 1 1 d .
C24 C 1.16460(12) 1.0838(2) 0.84738(10) 0.0624(6) Uani 1 1 d .
C26 C 1.12982(12) 0.9828(2) 0.82524(11) 0.0650(6) Uani 1 1 d .
H26 H 1.1588 0.9242 0.8059 0.078 Uiso 1 1 calc R
C15 C 0.74433(13) 0.6820(2) 1.00188(10) 0.0617(6) Uani 1 1 d .
C18 C 0.86181(16) 0.5720(2) 1.01746(12) 0.0702(7) Uani 1 1 d .
H18 H 0.8864 0.5044 1.0324 0.084 Uiso 1 1 calc R
C3 C 0.59024(14) 1.2068(3) 0.78896(11) 0.0706(7) Uani 1 1 d .
H3 H 0.5458 1.2407 0.7730 0.085 Uiso 1 1 calc R
C17 C 0.78400(16) 0.5823(2) 1.02310(11) 0.0711(7) Uani 1 1 d .
H17 H 0.7566 0.5210 1.0417 0.085 Uiso 1 1 calc R
C23 C 1.12115(13) 1.1713(2) 0.87550(10) 0.0670(7) Uani 1 1 d .
H23 H 1.1447 1.2399 0.8903 0.080 Uiso 1 1 calc R
C16 C 0.65922(14) 0.6951(3) 1.01120(13) 0.0841(8) Uani 1 1 d .
H16A H 0.6496 0.7321 1.0501 0.126 Uiso 1 1 calc R
H16B H 0.6355 0.6179 1.0103 0.126 Uiso 1 1 calc R
H16C H 0.6382 0.7436 0.9791 0.126 Uiso 1 1 calc R
C25 C 1.24660(14) 1.0995(3) 0.84004(12) 0.0903(10) Uani 1 1 d .
C1 C 0.50671(13) 1.0439(3) 0.83324(14) 0.0922(9) Uani 1 1 d .
H1A H 0.5080 0.9990 0.8706 0.138 Uiso 1 1 calc R
H1B H 0.4952 0.9917 0.7997 0.138 Uiso 1 1 calc R
H1C H 0.4679 1.1044 0.8361 0.138 Uiso 1 1 calc R
N1 N 1.31115(13) 1.1107(4) 0.83437(15) 0.1443(15) Uani 1 1 d .

loop_
_atom_site_aniso_label
_atom_site_aniso_U_11
_atom_site_aniso_U_22
_atom_site_aniso_U_33
_atom_site_aniso_U_23
_atom_site_aniso_U_13
_atom_site_aniso_U_12
O3 0.0316(6) 0.0554(8) 0.0599(8) 0.0049(7) 0.0004(6) 0.0012(6)
O1 0.0564(9) 0.0562(9) 0.0746(10) 0.0047(8) -0.0016(7) 0.0100(7)
C20 0.0369(10) 0.0523(11) 0.0489(10) -0.0042(9) 0.0007(8) -0.0001(8)
C7 0.0389(10) 0.0487(11) 0.0500(11) -0.0023(9) 0.0018(8) 0.0028(8)
C9 0.0408(10) 0.0600(13) 0.0506(11) -0.0082(10) -0.0017(8) 0.0121(9)
C21 0.0359(9) 0.0568(12) 0.0470(10) -0.0005(9) 0.0004(8) -0.0024(8)
C14 0.0502(12) 0.0564(13) 0.0548(12) 0.0037(10) -0.0026(9) -0.0060(9)
O5 0.0646(11) 0.0701(12) 0.1007(14) 0.0178(10) 0.0062(9) 0.0180(8)
O2 0.0600(10) 0.0631(10) 0.1030(13) 0.0207(9) 0.0087(9) -0.0029(8)
C11 0.0337(9) 0.0533(11) 0.0594(12) 0.0004(10) -0.0012(8) 0.0011(8)
O4 0.0376(9) 0.1025(14) 0.1216(15) 0.0492(12) -0.0026(9) 0.0038(8)
C8 0.0410(10) 0.0520(12) 0.0503(11) -0.0014(9) 0.0000(8) 0.0057(9)
C22 0.0484(12) 0.0682(14) 0.0599(13) -0.0136(11) 0.0027(9) -0.0082(10)
C13 0.0473(11) 0.0510(12) 0.0500(11) 0.0005(9) 0.0007(9) -0.0015(9)
C6 0.0486(12) 0.0515(12) 0.0627(13) -0.0012(10) 0.0048(10) 0.0031(10)
C5 0.0464(12) 0.0620(13) 0.0560(12) -0.0103(10) -0.0019(9) 0.0125(10)
C12 0.0377(11) 0.0592(13) 0.0669(13) 0.0074(11) -0.0021(9) 0.0015(9)
C19 0.0654(14) 0.0504(12) 0.0582(12) -0.0010(10) -0.0008(10) 0.0037(10)
C27 0.0448(11) 0.0563(13) 0.0730(14) -0.0062(11) 0.0051(10) -0.0008(10)
C4 0.0653(15) 0.0667(15) 0.0658(14) -0.0081(12) -0.0111(11) 0.0249(12)
C10 0.0440(11) 0.0724(15) 0.0577(12) -0.0098(11) 0.0017(9) 0.0064(10)
C2 0.0422(12) 0.0895(18) 0.0666(14) -0.0232(13) -0.0026(10) 0.0146(11)
C24 0.0357(10) 0.0976(19) 0.0539(12) 0.0189(12) -0.0030(9) -0.0065(11)
C26 0.0468(12) 0.0767(16) 0.0717(15) 0.0050(12) 0.0115(11) 0.0107(11)
C15 0.0592(13) 0.0728(15) 0.0532(12) -0.0037(11) 0.0024(10) -0.0157(11)
C18 0.0859(18) 0.0518(14) 0.0730(16) 0.0100(12) -0.0012(13) 0.0003(12)
C3 0.0544(14) 0.0856(18) 0.0718(16) -0.0208(14) -0.0139(11) 0.0301(13)
C17 0.0859(18) 0.0610(15) 0.0664(15) 0.0076(12) 0.0005(13) -0.0201(13)
C23 0.0504(13) 0.0901(18) 0.0606(13) -0.0055(13) -0.0044(10) -0.0236(12)
C16 0.0623(16) 0.110(2) 0.0802(17) 0.0087(16) 0.0069(13) -0.0253(14)
C25 0.0422(13) 0.150(3) 0.0786(17) 0.0412(18) -0.0044(12) -0.0081(15)
C1 0.0406(13) 0.133(3) 0.103(2) -0.018(2) -0.0001(13) 0.0052(15)
N1 0.0398(14) 0.248(4) 0.145(3) 0.080(3) -0.0013(14) -0.0121(18)

loop_
_atom_type_symbol
_atom_type_description
_atom_type_scat_dispersion_real
_atom_type_scat_dispersion_imag
_atom_type_scat_source
C C 0.0033 0.0016 'International Tables Vol C Tables 4.2.6.8 and 6.1.1.4'
H H 0.0000 0.0000 'International Tables Vol C Tables 4.2.6.8 and 6.1.1.4'
N N 0.0061 0.0033 'International Tables Vol C Tables 4.2.6.8 and 6.1.1.4'
O O 0.0106 0.0060 'International Tables Vol C Tables 4.2.6.8 and 6.1.1.4'

loop_
_geom_angle_atom_site_label_1
_geom_angle_atom_site_label_2
_geom_angle_atom_site_label_3
_geom_angle
C8 O3 C11 105.71(14)
C5 O1 C6 123.40(17)
C11 C20 C7 104.98(16)
C11 C20 C21 127.89(18)
C7 C20 C21 127.11(18)
C8 C7 C6 120.74(18)
C8 C7 C20 106.91(18)
C6 C7 C20 132.34(18)
C10 C9 C5 119.68(19)
C10 C9 C8 127.0(2)
C5 C9 C8 113.28(18)
C22 C21 C27 118.55(19)
C22 C21 C20 121.16(18)
C27 C21 C20 120.28(18)
C15 C14 C13 123.0(2)
C20 C11 O3 110.98(17)
C20 C11 C12 129.79(18)
O3 C11 C12 119.22(17)
O3 C8 C7 111.40(16)
O3 C8 C9 123.85(18)
C7 C8 C9 124.7(2)
C21 C22 C23 120.8(2)
C14 C13 C19 117.92(19)
C14 C13 C12 124.43(19)
C19 C13 C12 117.65(18)
O2 C6 O1 116.6(2)
O2 C6 C7 128.5(2)
O1 C6 C7 114.87(18)
O1 C5 C4 117.5(2)
O1 C5 C9 122.65(18)
C4 C5 C9 119.9(2)
O4 C12 C11 115.18(19)
O4 C12 C13 119.55(19)
C11 C12 C13 125.28(17)
O5 C19 C18 117.7(2)
O5 C19 C13 123.1(2)
C18 C19 C13 119.2(2)
C26 C27 C21 121.1(2)
C3 C4 C5 118.8(2)
C2 C10 C9 121.2(2)
C10 C2 C3 117.6(2)
C10 C2 C1 121.5(3)
C3 C2 C1 120.9(2)
C26 C24 C23 120.1(2)
C26 C24 C25 119.7(3)
C23 C24 C25 120.1(3)
C24 C26 C27 119.5(2)
C14 C15 C17 117.0(2)
C14 C15 C16 121.6(2)
C17 C15 C16 121.5(2)
C17 C18 C19 120.8(2)
C4 C3 C2 122.9(2)
C18 C17 C15 122.0(2)
C22 C23 C24 120.0(2)
N1 C25 C24 179.4(4)

loop_
_geom_bond_atom_site_label_1
_geom_bond_atom_site_label_2
_geom_bond_distance
O3 C8 1.357(2)
O3 C11 1.395(2)
O1 C5 1.384(3)
O1 C6 1.395(2)
C20 C11 1.370(3)
C20 C7 1.444(3)
C20 C21 1.482(2)
C7 C8 1.360(3)
C7 C6 1.434(3)
C9 C10 1.394(3)
C9 C5 1.402(3)
C9 C8 1.431(3)
C21 C22 1.377(3)
C21 C27 1.390(3)
C14 C15 1.386(3)
C14 C13 1.402(3)
O5 C19 1.346(3)
O2 C6 1.206(2)
C11 C12 1.467(3)
O4 C12 1.240(2)
C22 C23 1.379(3)
C13 C19 1.409(3)
C13 C12 1.477(3)
C5 C4 1.387(3)
C19 C18 1.394(3)
C27 C26 1.382(3)
C4 C3 1.377(4)
C10 C2 1.378(3)
C2 C3 1.397(4)
C2 C1 1.507(3)
C24 C26 1.373(4)
C24 C23 1.384(4)
C24 C25 1.447(3)
C15 C17 1.394(4)
C15 C16 1.503(3)
C18 C17 1.365(3)
C25 N1 1.138(3)
